data_7248669
loop_
_publ_author_name
'Chen, Wei'
'Chen, Kai'
'Wang, Xuejie'
'Yang, Linjie'
'Chen, Wanzhi'

_publ_section_title
;
 Pd/NHC catalyzed reduction and coupling of nitroaromatics for the
 synthesis of diarylamines
;
_journal_issue 24
_journal_name_full 'RSC Advances'
_journal_page_first 16624
_journal_page_last 16628
_journal_paper_doi 10.1039/D4RA00921E
_journal_volume 14
_journal_year 2024
_chemical_formula_moiety 'C38 H49 Cl N2 O2 Pd'
_chemical_formula_sum 'C38 H49 Cl N2 O2 Pd'
_chemical_formula_weight 707.64
_space_group_crystal_system monoclinic
_space_group_IT_number 14
_space_group_name_Hall '-P 2yn'
_space_group_name_H-M_alt 'P 1 21/n 1'
_atom_sites_solution_hydrogens geom
_audit_creation_date 2023-03-05
_audit_creation_method
;
Olex2 1.2
(compiled 2018.05.29 svn.r3508 for OlexSys, GUI svn.r5506)
;
_audit_update_record
;
2024-01-25 deposited with the CCDC.	2024-05-06 downloaded from the CCDC.
;
_cell_angle_alpha 90
_cell_angle_beta 110.4780(10)
_cell_angle_gamma 90
_cell_formula_units_Z 4
_cell_length_a 14.6813(5)
_cell_length_b 15.2077(5)
_cell_length_c 16.9350(6)
_cell_measurement_reflns_used 9900
_cell_measurement_temperature 170(2)
_cell_measurement_theta_max 27.09
_cell_measurement_theta_min 2.68
_cell_volume 3542.1(2)
_computing_cell_refinement 'SAINT V8.40B (?, 2016)'
_computing_data_reduction 'SAINT V8.40B (?, 2016)'
_computing_molecular_graphics 'Olex2 (Dolomanov et al., 2009)'
_computing_publication_material 'Olex2 (Dolomanov et al., 2009)'
_computing_structure_refinement 'ShelXL (Sheldrick, 2015)'
_computing_structure_solution 'SHELXT 2014/5 (Sheldrick, 2014)'
_diffrn_ambient_temperature 170.0
_diffrn_measured_fraction_theta_full 0.999
_diffrn_measured_fraction_theta_max 0.999
_diffrn_measurement_device_type 'Bruker APEX-II CCD'
_diffrn_measurement_method '\f and \w scans'
_diffrn_radiation_type MoK\a
_diffrn_radiation_wavelength 0.71073
_diffrn_reflns_av_R_equivalents 0.0473
_diffrn_reflns_av_unetI/netI 0.0233
_diffrn_reflns_Laue_measured_fraction_full 0.999
_diffrn_reflns_Laue_measured_fraction_max 0.999
_diffrn_reflns_limit_h_max 18
_diffrn_reflns_limit_h_min -18
_diffrn_reflns_limit_k_max 19
_diffrn_reflns_limit_k_min -19
_diffrn_reflns_limit_l_max 21
_diffrn_reflns_limit_l_min -21
_diffrn_reflns_number 67072
_diffrn_reflns_point_group_measured_fraction_full 0.999
_diffrn_reflns_point_group_measured_fraction_max 0.999
_diffrn_reflns_theta_full 25.242
_diffrn_reflns_theta_max 27.105
_diffrn_reflns_theta_min 2.274
_diffrn_standards_number 0
_exptl_absorpt_coefficient_mu 0.633
_exptl_absorpt_correction_T_max 0.7455
_exptl_absorpt_correction_T_min 0.6954
_exptl_absorpt_correction_type none
_exptl_absorpt_process_details
;
SADABS-2016/2 (Bruker,2016/2) was used for absorption correction.
wR2(int) was 0.1106 before and 0.0566 after correction.
The Ratio of minimum to maximum transmission is 0.9328.
The \l/2 correction factor is Not present.
;
_exptl_crystal_colour 'clear light yellow'
_exptl_crystal_colour_lustre clear
_exptl_crystal_colour_modifier light
_exptl_crystal_colour_primary yellow
_exptl_crystal_density_diffrn 1.327
_exptl_crystal_description needle
_exptl_crystal_F_000 1480
_exptl_crystal_preparation 'Rf = 0.5 (PE/EA=3:1)'
_exptl_crystal_recrystallization_method DCM/n-pentane
_exptl_crystal_size_max 0.26
_exptl_crystal_size_mid 0.18
_exptl_crystal_size_min 0.04
_refine_diff_density_max 0.326
_refine_diff_density_min -0.491
_refine_diff_density_rms 0.054
_refine_ls_extinction_method none
_refine_ls_goodness_of_fit_ref 1.044
_refine_ls_hydrogen_treatment constr
_refine_ls_matrix_type full
_refine_ls_number_parameters 408
_refine_ls_number_reflns 7817
_refine_ls_number_restraints 0
_refine_ls_restrained_S_all 1.044
_refine_ls_R_factor_all 0.0320
_refine_ls_R_factor_gt 0.0248
_refine_ls_shift/su_max 0.003
_refine_ls_shift/su_mean 0.000
_refine_ls_structure_factor_coef Fsqd
_refine_ls_weighting_details 'w=1/[\s^2^(Fo^2^)+(0.0219P)^2^+2.1721P] where P=(Fo^2^+2Fc^2^)/3'
_refine_ls_weighting_scheme calc
_refine_ls_wR_factor_gt 0.0558
_refine_ls_wR_factor_ref 0.0591
_reflns_Friedel_coverage 0.000
_reflns_number_gt 6833
_reflns_number_total 7817
_reflns_threshold_expression 'I > 2\s(I)'
_cod_data_source_file d4ra00921e2.cif
_cod_data_source_block mo_220401_cw5_185_1_a_0m
_cod_database_code 7248669
_shelx_shelxl_version_number 2016/6
_shelx_space_group_comment
;
The symmetry employed for this shelxl refinement is uniquely defined
by the following loop, which should always be used as a source of
symmetry information in preference to the above space-group names.
They are only intended as comments.
;
_shelx_estimated_absorpt_t_max 0.975
_shelx_estimated_absorpt_t_min 0.853
_olex2_refinement_description
;
1. Fixed Uiso
 At 1.2 times of:
  All C(H) groups, All C(H,H) groups
 At 1.5 times of:
  All C(H,H,H) groups
2.a Ternary CH refined with riding coordinates:
 C24(H24), C27(H27), C32(H32)
2.b Secondary CH2 refined with riding coordinates:
 C13(H13A,H13B), C15(H15A,H15B)
2.c Aromatic/amide H refined with riding coordinates:
 C4(H4), C5(H5), C9(H9), C12(H12), C16(H16), C17(H17), C19(H19), C21(H21),
 C23(H23)
2.d Idealised Me refined as rotating group:
 C25(H25A,H25B,H25C), C28(H28A,H28B,H28C), C29(H29A,H29B,H29C), C30(H30A,H30B,
 H30C), C31(H31A,H31B,H31C), C33(H33A,H33B,H33C), C34(H34A,H34B,H34C), C35(H35A,
 H35B,H35C), C36(H36A,H36B,H36C), C37(H37A,H37B,H37C), C38(H38A,H38B,H38C)
;
_olex2_exptl_crystal_mounting_method -
_olex2_submission_special_instructions 'No special instructions were received'

loop_
_space_group_symop_operation_xyz
'x, y, z'
'-x+1/2, y+1/2, -z+1/2'
'-x, -y, -z'
'x-1/2, -y-1/2, z-1/2'

loop_
_atom_site_label
_atom_site_type_symbol
_atom_site_fract_x
_atom_site_fract_y
_atom_site_fract_z
_atom_site_U_iso_or_equiv
_atom_site_adp_type
_atom_site_occupancy
_atom_site_site_symmetry_order
_atom_site_calc_flag
_atom_site_refinement_flags_posn
_atom_site_refinement_flags_adp
_atom_site_refinement_flags_occupancy
_atom_site_disorder_assembly
_atom_site_disorder_group
Pd1 Pd 0.56517(2) 0.67164(2) 0.64637(2) 0.01883(4) Uani 1 1 d . . . . .
Cl1 Cl 0.70078(3) 0.63612(3) 0.76029(3) 0.02821(10) Uani 1 1 d . . . . .
O1 O 0.45420(9) 0.70722(8) 0.54221(8) 0.0270(3) Uani 1 1 d . . . . .
O2 O 0.52521(10) 0.54304(8) 0.63476(8) 0.0287(3) Uani 1 1 d . . . . .
N1 N 0.59527(10) 0.84805(9) 0.72865(8) 0.0172(3) Uani 1 1 d . . . . .
N2 N 0.67475(10) 0.83626(9) 0.64361(8) 0.0182(3) Uani 1 1 d . . . . .
C1 C 0.70410(12) 0.80465(10) 0.57510(10) 0.0192(3) Uani 1 1 d . . . . .
C2 C 0.60931(11) 0.79384(11) 0.66948(10) 0.0184(3) Uani 1 1 d . . . . .
C3 C 0.64170(12) 0.82236(11) 0.49241(11) 0.0213(3) Uani 1 1 d . . . . .
C4 C 0.70417(12) 0.91516(11) 0.68546(10) 0.0202(3) Uani 1 1 d . . . . .
H4 H 0.749401 0.955704 0.677451 0.024 Uiso 1 1 calc R . . . .
C5 C 0.66718(13) 0.78794(12) 0.42694(11) 0.0249(4) Uani 1 1 d . . . . .
H5 H 0.626254 0.799053 0.370449 0.030 Uiso 1 1 calc R . . . .
C6 C 0.79122(12) 0.75927(11) 0.59253(11) 0.0220(3) Uani 1 1 d . . . . .
C7 C 0.65559(12) 0.92327(10) 0.74033(10) 0.0185(3) Uani 1 1 d . . . . .
C8 C 0.36532(13) 0.79997(12) 0.67194(11) 0.0236(4) Uani 1 1 d . . . . .
C9 C 0.65712(12) 0.98612(11) 0.80328(10) 0.0209(3) Uani 1 1 d . . . . .
H9 H 0.697589 1.036628 0.812519 0.025 Uiso 1 1 calc R . . . .
C10 C 0.44790(12) 0.77350(11) 0.74057(10) 0.0204(3) Uani 1 1 d . . . . .
C11 C 0.75086(13) 0.73767(12) 0.44157(11) 0.0261(4) Uani 1 1 d . . . . .
C12 C 0.81223(13) 0.72548(12) 0.52401(12) 0.0265(4) Uani 1 1 d . . . . .
H12 H 0.870591 0.693078 0.534407 0.032 Uiso 1 1 calc R . . . .
C13 C 0.86439(13) 0.74838(13) 0.68074(11) 0.0283(4) Uani 1 1 d . . . . .
H13A H 0.893979 0.689153 0.686429 0.034 Uiso 1 1 calc R . . . .
H13B H 0.830692 0.753163 0.722001 0.034 Uiso 1 1 calc R . . . .
C14 C 0.44870(12) 0.69216(11) 0.78045(11) 0.0225(4) Uani 1 1 d . . . . .
C15 C 0.54954(13) 0.87515(12) 0.47733(11) 0.0267(4) Uani 1 1 d . . . . .
H15A H 0.567677 0.932967 0.505294 0.032 Uiso 1 1 calc R . . . .
H15B H 0.509283 0.844346 0.504913 0.032 Uiso 1 1 calc R . . . .
C16 C 0.53461(13) 0.89891(11) 0.83195(11) 0.0234(4) Uani 1 1 d . . . . .
H16 H 0.493121 0.892479 0.863843 0.028 Uiso 1 1 calc R . . . .
C17 C 0.60001(13) 0.97240(11) 0.84937(11) 0.0240(4) Uani 1 1 d . . . . .
H17 H 0.603039 1.011713 0.893812 0.029 Uiso 1 1 calc R . . . .
C18 C 0.52959(12) 0.83848(11) 0.77204(10) 0.0199(3) Uani 1 1 d . . . . .
C19 C 0.36702(13) 0.63801(12) 0.74876(11) 0.0254(4) Uani 1 1 d . . . . .
H19 H 0.367109 0.582759 0.774962 0.031 Uiso 1 1 calc R . . . .
C20 C 0.45184(15) 0.51410(12) 0.57522(12) 0.0295(4) Uani 1 1 d . . . . .
C21 C 0.28619(13) 0.74297(12) 0.64328(11) 0.0263(4) Uani 1 1 d . . . . .
H21 H 0.230754 0.760166 0.596778 0.032 Uiso 1 1 calc R . . . .
C22 C 0.28603(13) 0.66181(12) 0.68070(11) 0.0250(4) Uani 1 1 d . . . . .
C23 C 0.39023(14) 0.56270(13) 0.50765(12) 0.0318(4) Uani 1 1 d . . . . .
H23 H 0.340400 0.530816 0.466278 0.038 Uiso 1 1 calc R . . . .
C24 C 0.35717(14) 0.89156(12) 0.63322(12) 0.0310(4) Uani 1 1 d . . . . .
H24 H 0.424035 0.917294 0.651556 0.037 Uiso 1 1 calc R . . . .
C25 C 0.94424(15) 0.81787(14) 0.70033(14) 0.0428(5) Uani 1 1 d . . . . .
H25A H 0.971550 0.818811 0.655165 0.064 Uiso 1 1 calc GR . . . .
H25B H 0.995645 0.803727 0.753926 0.064 Uiso 1 1 calc GR . . . .
H25C H 0.916812 0.875708 0.704467 0.064 Uiso 1 1 calc GR . . . .
C26 C 0.39381(14) 0.65225(13) 0.49434(11) 0.0299(4) Uani 1 1 d . . . . .
C27 C 0.53234(13) 0.66356(12) 0.85910(11) 0.0261(4) Uani 1 1 d . . . . .
H27 H 0.592642 0.694151 0.859129 0.031 Uiso 1 1 calc R . . . .
C28 C 0.77287(16) 0.69627(15) 0.36901(13) 0.0374(5) Uani 1 1 d . . . . .
H28A H 0.712065 0.677336 0.325650 0.056 Uiso 1 1 calc GR . . . .
H28B H 0.815436 0.645276 0.389454 0.056 Uiso 1 1 calc GR . . . .
H28C H 0.805383 0.739382 0.344912 0.056 Uiso 1 1 calc GR . . . .
C29 C 0.55073(15) 0.56417(13) 0.86120(13) 0.0354(5) Uani 1 1 d . . . . .
H29A H 0.498312 0.533237 0.872954 0.053 Uiso 1 1 calc GR . . . .
H29B H 0.613022 0.550700 0.905454 0.053 Uiso 1 1 calc GR . . . .
H29C H 0.552616 0.545060 0.806525 0.053 Uiso 1 1 calc GR . . . .
C30 C 0.48769(15) 0.89076(15) 0.38551(13) 0.0399(5) Uani 1 1 d . . . . .
H30A H 0.466695 0.834141 0.357403 0.060 Uiso 1 1 calc GR . . . .
H30B H 0.526001 0.922460 0.357499 0.060 Uiso 1 1 calc GR . . . .
H30C H 0.430495 0.925761 0.382431 0.060 Uiso 1 1 calc GR . . . .
C31 C 0.51273(15) 0.69137(15) 0.93891(12) 0.0375(5) Uani 1 1 d . . . . .
H31A H 0.506535 0.755496 0.939738 0.056 Uiso 1 1 calc GR . . . .
H31B H 0.566817 0.672302 0.988871 0.056 Uiso 1 1 calc GR . . . .
H31C H 0.452320 0.664049 0.939034 0.056 Uiso 1 1 calc GR . . . .
C32 C 0.19753(13) 0.60186(13) 0.65195(12) 0.0311(4) Uani 1 1 d . . . . .
H32 H 0.215988 0.545635 0.684257 0.037 Uiso 1 1 calc R . . . .
C33 C 0.31672(15) 0.89241(14) 0.53743(13) 0.0374(5) Uani 1 1 d . . . . .
H33A H 0.357236 0.855284 0.515739 0.056 Uiso 1 1 calc GR . . . .
H33B H 0.316806 0.952771 0.517190 0.056 Uiso 1 1 calc GR . . . .
H33C H 0.250026 0.869720 0.517589 0.056 Uiso 1 1 calc GR . . . .
C34 C 0.42981(18) 0.41828(13) 0.58036(15) 0.0435(5) Uani 1 1 d . . . . .
H34A H 0.490435 0.386249 0.608599 0.065 Uiso 1 1 calc GR . . . .
H34B H 0.398413 0.394787 0.523367 0.065 Uiso 1 1 calc GR . . . .
H34C H 0.386202 0.411281 0.612466 0.065 Uiso 1 1 calc GR . . . .
C35 C 0.32035(17) 0.69174(16) 0.41641(14) 0.0482(6) Uani 1 1 d . . . . .
H35A H 0.258089 0.698809 0.424941 0.072 Uiso 1 1 calc GR . . . .
H35B H 0.311706 0.652814 0.368210 0.072 Uiso 1 1 calc GR . . . .
H35C H 0.343479 0.749289 0.405389 0.072 Uiso 1 1 calc GR . . . .
C36 C 0.11391(17) 0.64170(19) 0.67291(18) 0.0585(7) Uani 1 1 d . . . . .
H36A H 0.135018 0.653577 0.733543 0.088 Uiso 1 1 calc GR . . . .
H36B H 0.059165 0.600458 0.657062 0.088 Uiso 1 1 calc GR . . . .
H36C H 0.093568 0.696777 0.641651 0.088 Uiso 1 1 calc GR . . . .
C37 C 0.16475(17) 0.57913(17) 0.55910(14) 0.0497(6) Uani 1 1 d . . . . .
H37A H 0.148254 0.633221 0.525634 0.075 Uiso 1 1 calc GR . . . .
H37B H 0.107446 0.540934 0.544298 0.075 Uiso 1 1 calc GR . . . .
H37C H 0.217323 0.548538 0.547283 0.075 Uiso 1 1 calc GR . . . .
C38 C 0.2958(2) 0.94948(16) 0.66846(17) 0.0618(8) Uani 1 1 d . . . . .
H38A H 0.229949 0.925291 0.652170 0.093 Uiso 1 1 calc GR . . . .
H38B H 0.292895 1.009138 0.645820 0.093 Uiso 1 1 calc GR . . . .
H38C H 0.325194 0.951284 0.730065 0.093 Uiso 1 1 calc GR . . . .

loop_
_atom_site_aniso_label
_atom_site_aniso_U_11
_atom_site_aniso_U_22
_atom_site_aniso_U_33
_atom_site_aniso_U_23
_atom_site_aniso_U_13
_atom_site_aniso_U_12
Pd1 0.02142(7) 0.01549(7) 0.01961(7) -0.00320(5) 0.00722(5) -0.00222(5)
Cl1 0.0238(2) 0.0258(2) 0.0323(2) 0.00132(18) 0.00635(18) 0.00563(17)
O1 0.0282(7) 0.0225(6) 0.0247(6) -0.0021(5) 0.0023(5) -0.0065(5)
O2 0.0386(7) 0.0186(6) 0.0292(7) -0.0039(5) 0.0122(6) -0.0059(5)
N1 0.0175(6) 0.0163(6) 0.0162(6) -0.0011(5) 0.0039(5) -0.0010(5)
N2 0.0184(7) 0.0173(7) 0.0186(6) -0.0009(5) 0.0062(5) -0.0011(5)
C1 0.0220(8) 0.0177(8) 0.0197(8) -0.0017(6) 0.0096(7) -0.0034(6)
C2 0.0166(8) 0.0197(8) 0.0173(8) -0.0007(6) 0.0036(6) 0.0010(6)
C3 0.0215(8) 0.0196(8) 0.0229(8) 0.0007(7) 0.0082(7) -0.0053(7)
C4 0.0205(8) 0.0165(8) 0.0229(8) -0.0003(6) 0.0065(7) -0.0028(6)
C5 0.0290(9) 0.0266(9) 0.0196(8) -0.0008(7) 0.0093(7) -0.0073(7)
C6 0.0215(8) 0.0215(8) 0.0239(8) 0.0003(7) 0.0089(7) -0.0022(7)
C7 0.0178(8) 0.0148(7) 0.0197(8) 0.0015(6) 0.0028(6) -0.0002(6)
C8 0.0235(9) 0.0251(9) 0.0235(8) -0.0015(7) 0.0097(7) -0.0013(7)
C9 0.0225(8) 0.0155(8) 0.0210(8) -0.0026(6) 0.0032(7) 0.0000(6)
C10 0.0193(8) 0.0224(8) 0.0213(8) -0.0050(6) 0.0095(7) -0.0030(7)
C11 0.0310(9) 0.0256(9) 0.0275(9) -0.0040(7) 0.0174(8) -0.0081(7)
C12 0.0245(9) 0.0257(9) 0.0339(10) -0.0021(8) 0.0161(8) -0.0008(7)
C13 0.0224(9) 0.0338(10) 0.0266(9) 0.0021(8) 0.0059(7) 0.0048(8)
C14 0.0207(8) 0.0247(9) 0.0242(8) -0.0031(7) 0.0106(7) -0.0010(7)
C15 0.0270(9) 0.0265(9) 0.0250(9) 0.0030(7) 0.0072(7) 0.0015(7)
C16 0.0251(9) 0.0249(9) 0.0219(8) -0.0018(7) 0.0104(7) 0.0002(7)
C17 0.0281(9) 0.0204(8) 0.0210(8) -0.0048(7) 0.0057(7) 0.0014(7)
C18 0.0187(8) 0.0210(8) 0.0200(8) 0.0000(6) 0.0067(6) -0.0002(6)
C19 0.0268(9) 0.0234(9) 0.0271(9) -0.0005(7) 0.0107(8) -0.0047(7)
C20 0.0406(11) 0.0225(9) 0.0320(10) -0.0081(8) 0.0208(9) -0.0109(8)
C21 0.0222(9) 0.0317(10) 0.0229(9) 0.0003(7) 0.0052(7) -0.0034(7)
C22 0.0227(8) 0.0297(9) 0.0256(9) -0.0043(7) 0.0121(7) -0.0062(7)
C23 0.0338(10) 0.0308(10) 0.0296(10) -0.0096(8) 0.0096(8) -0.0139(8)
C24 0.0288(10) 0.0266(9) 0.0327(10) 0.0037(8) 0.0045(8) -0.0030(8)
C25 0.0319(11) 0.0408(12) 0.0443(12) -0.0039(10) -0.0011(9) -0.0015(9)
C26 0.0301(10) 0.0337(10) 0.0230(9) -0.0036(7) 0.0056(8) -0.0083(8)
C27 0.0226(9) 0.0265(9) 0.0276(9) 0.0007(7) 0.0069(7) -0.0007(7)
C28 0.0417(12) 0.0440(12) 0.0359(11) -0.0097(9) 0.0252(10) -0.0062(9)
C29 0.0316(10) 0.0295(10) 0.0413(11) 0.0050(9) 0.0079(9) 0.0027(8)
C30 0.0359(11) 0.0461(13) 0.0314(11) 0.0100(9) 0.0039(9) 0.0088(10)
C31 0.0357(11) 0.0475(13) 0.0254(10) 0.0011(9) 0.0060(8) 0.0046(9)
C32 0.0271(10) 0.0350(10) 0.0300(10) -0.0005(8) 0.0086(8) -0.0119(8)
C33 0.0346(11) 0.0400(11) 0.0342(11) 0.0123(9) 0.0079(9) 0.0017(9)
C34 0.0603(15) 0.0261(10) 0.0469(13) -0.0059(9) 0.0223(11) -0.0168(10)
C35 0.0471(13) 0.0455(13) 0.0349(11) -0.0002(10) -0.0070(10) -0.0131(10)
C36 0.0374(13) 0.0701(17) 0.0788(18) -0.0314(15) 0.0338(13) -0.0257(12)
C37 0.0474(13) 0.0615(15) 0.0387(12) -0.0139(11) 0.0132(11) -0.0266(12)
C38 0.098(2) 0.0338(13) 0.0603(16) 0.0037(11) 0.0369(16) 0.0210(14)

loop_
_atom_type_symbol
_atom_type_description
_atom_type_scat_dispersion_real
_atom_type_scat_dispersion_imag
_atom_type_scat_source
C C 0.0033 0.0016 'International Tables Vol C Tables 4.2.6.8 and 6.1.1.4'
Cl Cl 0.1484 0.1585 'International Tables Vol C Tables 4.2.6.8 and 6.1.1.4'
N N 0.0061 0.0033 'International Tables Vol C Tables 4.2.6.8 and 6.1.1.4'
O O 0.0106 0.0060 'International Tables Vol C Tables 4.2.6.8 and 6.1.1.4'
Pd Pd -0.9988 1.0072 'International Tables Vol C Tables 4.2.6.8 and 6.1.1.4'
H H 0.0000 0.0000 'International Tables Vol C Tables 4.2.6.8 and 6.1.1.4'

loop_
_geom_angle_atom_site_label_1
_geom_angle_atom_site_label_2
_geom_angle_atom_site_label_3
_geom_angle
_geom_angle_site_symmetry_1
_geom_angle_site_symmetry_3
_geom_angle_publ_flag
O1 Pd1 Cl1 175.13(4) . . ?
O1 Pd1 O2 93.22(5) . . ?
O2 Pd1 Cl1 89.49(4) . . ?
C2 Pd1 Cl1 85.79(5) . . ?
C2 Pd1 O1 91.71(6) . . ?
C2 Pd1 O2 174.41(6) . . ?
C26 O1 Pd1 123.27(12) . . ?
C20 O2 Pd1 123.15(12) . . ?
C2 N1 C7 109.98(13) . . ?
C2 N1 C18 128.73(14) . . ?
C18 N1 C7 121.23(13) . . ?
C2 N2 C1 122.95(13) . . ?
C2 N2 C4 112.21(14) . . ?
C4 N2 C1 124.68(14) . . ?
C3 C1 N2 117.38(15) . . ?
C6 C1 N2 120.14(14) . . ?
C6 C1 C3 122.47(15) . . ?
N1 C2 Pd1 126.38(12) . . ?
N2 C2 Pd1 127.61(12) . . ?
N2 C2 N1 104.85(13) . . ?
C1 C3 C15 120.11(15) . . ?
C5 C3 C1 117.32(16) . . ?
C5 C3 C15 122.56(16) . . ?
N2 C4 H4 126.7 . . ?
C7 C4 N2 106.50(14) . . ?
C7 C4 H4 126.7 . . ?
C3 C5 H5 119.0 . . ?
C3 C5 C11 122.08(16) . . ?
C11 C5 H5 119.0 . . ?
C1 C6 C12 117.36(16) . . ?
C1 C6 C13 123.10(16) . . ?
C12 C6 C13 119.50(16) . . ?
N1 C7 C9 119.39(15) . . ?
C4 C7 N1 106.43(14) . . ?
C4 C7 C9 134.14(16) . . ?
C10 C8 C24 121.95(16) . . ?
C21 C8 C10 118.69(16) . . ?
C21 C8 C24 119.17(16) . . ?
C7 C9 H9 120.7 . . ?
C17 C9 C7 118.63(15) . . ?
C17 C9 H9 120.7 . . ?
C8 C10 C18 116.98(15) . . ?
C14 C10 C8 120.38(15) . . ?
C14 C10 C18 122.47(15) . . ?
C5 C11 C28 120.63(17) . . ?
C12 C11 C5 118.37(16) . . ?
C12 C11 C28 121.00(18) . . ?
C6 C12 H12 118.9 . . ?
C11 C12 C6 122.22(17) . . ?
C11 C12 H12 118.9 . . ?
C6 C13 H13A 109.3 . . ?
C6 C13 H13B 109.3 . . ?
C6 C13 C25 111.40(16) . . ?
H13A C13 H13B 108.0 . . ?
C25 C13 H13A 109.3 . . ?
C25 C13 H13B 109.3 . . ?
C10 C14 C27 122.59(15) . . ?
C19 C14 C10 118.13(16) . . ?
C19 C14 C27 119.19(16) . . ?
C3 C15 H15A 108.4 . . ?
C3 C15 H15B 108.4 . . ?
C3 C15 C30 115.69(16) . . ?
H15A C15 H15B 107.4 . . ?
C30 C15 H15A 108.4 . . ?
C30 C15 H15B 108.4 . . ?
C17 C16 H16 118.6 . . ?
C18 C16 H16 118.6 . . ?
C18 C16 C17 122.73(16) . . ?
C9 C17 C16 120.59(16) . . ?
C9 C17 H17 119.7 . . ?
C16 C17 H17 119.7 . . ?
N1 C18 C10 119.36(14) . . ?
C16 C18 N1 116.97(15) . . ?
C16 C18 C10 122.77(15) . . ?
C14 C19 H19 118.7 . . ?
C22 C19 C14 122.51(17) . . ?
C22 C19 H19 118.7 . . ?
O2 C20 C23 126.44(17) . . ?
O2 C20 C34 115.51(18) . . ?
C23 C20 C34 118.04(18) . . ?
C8 C21 H21 119.0 . . ?
C22 C21 C8 121.90(17) . . ?
C22 C21 H21 119.0 . . ?
C19 C22 C21 118.35(16) . . ?
C19 C22 C32 119.91(16) . . ?
C21 C22 C32 121.64(16) . . ?
C20 C23 H23 116.4 . . ?
C26 C23 C20 127.12(17) . . ?
C26 C23 H23 116.4 . . ?
C8 C24 H24 107.6 . . ?
C33 C24 C8 114.14(16) . . ?
C33 C24 H24 107.6 . . ?
C33 C24 C38 110.46(18) . . ?
C38 C24 C8 109.13(17) . . ?
C38 C24 H24 107.6 . . ?
C13 C25 H25A 109.5 . . ?
C13 C25 H25B 109.5 . . ?
C13 C25 H25C 109.5 . . ?
H25A C25 H25B 109.5 . . ?
H25A C25 H25C 109.5 . . ?
H25B C25 H25C 109.5 . . ?
O1 C26 C23 126.62(18) . . ?
O1 C26 C35 114.79(17) . . ?
C23 C26 C35 118.58(17) . . ?
C14 C27 H27 108.0 . . ?
C14 C27 C29 112.50(15) . . ?
C14 C27 C31 110.38(15) . . ?
C29 C27 H27 108.0 . . ?
C29 C27 C31 109.67(16) . . ?
C31 C27 H27 108.0 . . ?
C11 C28 H28A 109.5 . . ?
C11 C28 H28B 109.5 . . ?
C11 C28 H28C 109.5 . . ?
H28A C28 H28B 109.5 . . ?
H28A C28 H28C 109.5 . . ?
H28B C28 H28C 109.5 . . ?
C27 C29 H29A 109.5 . . ?
C27 C29 H29B 109.5 . . ?
C27 C29 H29C 109.5 . . ?
H29A C29 H29B 109.5 . . ?
H29A C29 H29C 109.5 . . ?
H29B C29 H29C 109.5 . . ?
C15 C30 H30A 109.5 . . ?
C15 C30 H30B 109.5 . . ?
C15 C30 H30C 109.5 . . ?
H30A C30 H30B 109.5 . . ?
H30A C30 H30C 109.5 . . ?
H30B C30 H30C 109.5 . . ?
C27 C31 H31A 109.5 . . ?
C27 C31 H31B 109.5 . . ?
C27 C31 H31C 109.5 . . ?
H31A C31 H31B 109.5 . . ?
H31A C31 H31C 109.5 . . ?
H31B C31 H31C 109.5 . . ?
C22 C32 H32 107.4 . . ?
C36 C32 C22 110.85(17) . . ?
C36 C32 H32 107.4 . . ?
C37 C32 C22 113.24(16) . . ?
C37 C32 H32 107.4 . . ?
C37 C32 C36 110.15(19) . . ?
C24 C33 H33A 109.5 . . ?
C24 C33 H33B 109.5 . . ?
C24 C33 H33C 109.5 . . ?
H33A C33 H33B 109.5 . . ?
H33A C33 H33C 109.5 . . ?
H33B C33 H33C 109.5 . . ?
C20 C34 H34A 109.5 . . ?
C20 C34 H34B 109.5 . . ?
C20 C34 H34C 109.5 . . ?
H34A C34 H34B 109.5 . . ?
H34A C34 H34C 109.5 . . ?
H34B C34 H34C 109.5 . . ?
C26 C35 H35A 109.5 . . ?
C26 C35 H35B 109.5 . . ?
C26 C35 H35C 109.5 . . ?
H35A C35 H35B 109.5 . . ?
H35A C35 H35C 109.5 . . ?
H35B C35 H35C 109.5 . . ?
C32 C36 H36A 109.5 . . ?
C32 C36 H36B 109.5 . . ?
C32 C36 H36C 109.5 . . ?
H36A C36 H36B 109.5 . . ?
H36A C36 H36C 109.5 . . ?
H36B C36 H36C 109.5 . . ?
C32 C37 H37A 109.5 . . ?
C32 C37 H37B 109.5 . . ?
C32 C37 H37C 109.5 . . ?
H37A C37 H37B 109.5 . . ?
H37A C37 H37C 109.5 . . ?
H37B C37 H37C 109.5 . . ?
C24 C38 H38A 109.5 . . ?
C24 C38 H38B 109.5 . . ?
C24 C38 H38C 109.5 . . ?
H38A C38 H38B 109.5 . . ?
H38A C38 H38C 109.5 . . ?
H38B C38 H38C 109.5 . . ?

loop_
_geom_bond_atom_site_label_1
_geom_bond_atom_site_label_2
_geom_bond_distance
_geom_bond_site_symmetry_2
_geom_bond_publ_flag
Pd1 Cl1 2.3000(4) . ?
Pd1 O1 2.0119(12) . ?
Pd1 O2 2.0315(12) . ?
Pd1 C2 1.9620(16) . ?
O1 C26 1.280(2) . ?
O2 C20 1.269(2) . ?
N1 C2 1.368(2) . ?
N1 C7 1.417(2) . ?
N1 C18 1.410(2) . ?
N2 C1 1.454(2) . ?
N2 C2 1.351(2) . ?
N2 C4 1.384(2) . ?
C1 C3 1.405(2) . ?
C1 C6 1.391(2) . ?
C3 C5 1.391(2) . ?
C3 C15 1.516(2) . ?
C4 H4 0.9500 . ?
C4 C7 1.361(2) . ?
C5 H5 0.9500 . ?
C5 C11 1.394(3) . ?
C6 C12 1.399(2) . ?
C6 C13 1.513(2) . ?
C7 C9 1.426(2) . ?
C8 C10 1.413(2) . ?
C8 C21 1.394(2) . ?
C8 C24 1.526(2) . ?
C9 H9 0.9500 . ?
C9 C17 1.347(2) . ?
C10 C14 1.407(2) . ?
C10 C18 1.501(2) . ?
C11 C12 1.384(3) . ?
C11 C28 1.513(3) . ?
C12 H12 0.9500 . ?
C13 H13A 0.9900 . ?
C13 H13B 0.9900 . ?
C13 C25 1.526(3) . ?
C14 C19 1.398(2) . ?
C14 C27 1.525(2) . ?
C15 H15A 0.9900 . ?
C15 H15B 0.9900 . ?
C15 C30 1.520(2) . ?
C16 H16 0.9500 . ?
C16 C17 1.435(2) . ?
C16 C18 1.352(2) . ?
C17 H17 0.9500 . ?
C19 H19 0.9500 . ?
C19 C22 1.384(2) . ?
C20 C23 1.396(3) . ?
C20 C34 1.502(3) . ?
C21 H21 0.9500 . ?
C21 C22 1.388(3) . ?
C22 C32 1.521(2) . ?
C23 H23 0.9500 . ?
C23 C26 1.384(3) . ?
C24 H24 1.0000 . ?
C24 C33 1.520(3) . ?
C24 C38 1.523(3) . ?
C25 H25A 0.9800 . ?
C25 H25B 0.9800 . ?
C25 H25C 0.9800 . ?
C26 C35 1.507(3) . ?
C27 H27 1.0000 . ?
C27 C29 1.534(3) . ?
C27 C31 1.537(3) . ?
C28 H28A 0.9800 . ?
C28 H28B 0.9800 . ?
C28 H28C 0.9800 . ?
C29 H29A 0.9800 . ?
C29 H29B 0.9800 . ?
C29 H29C 0.9800 . ?
C30 H30A 0.9800 . ?
C30 H30B 0.9800 . ?
C30 H30C 0.9800 . ?
C31 H31A 0.9800 . ?
C31 H31B 0.9800 . ?
C31 H31C 0.9800 . ?
C32 H32 1.0000 . ?
C32 C36 1.518(3) . ?
C32 C37 1.515(3) . ?
C33 H33A 0.9800 . ?
C33 H33B 0.9800 . ?
C33 H33C 0.9800 . ?
C34 H34A 0.9800 . ?
C34 H34B 0.9800 . ?
C34 H34C 0.9800 . ?
C35 H35A 0.9800 . ?
C35 H35B 0.9800 . ?
C35 H35C 0.9800 . ?
C36 H36A 0.9800 . ?
C36 H36B 0.9800 . ?
C36 H36C 0.9800 . ?
C37 H37A 0.9800 . ?
C37 H37B 0.9800 . ?
C37 H37C 0.9800 . ?
C38 H38A 0.9800 . ?
C38 H38B 0.9800 . ?
C38 H38C 0.9800 . ?
